data_7033299
loop_
_publ_author_name
'Tan, Jingyun'
'Li, Rui'
'Li, Dandan'
'Zhang, Qiong'
'Li, Shengli'
'Zhou, Hongping'
'Yang, Jiaxiang'
'Wu, Jieying'
'Tian, Yupeng'

_publ_section_title
;
 Thiophene-based terpyridine and its zinc halide complexes: third-order
 nonlinear optical properties in the near-infrared region.
;
_journal_issue 3
_journal_name_full 'Dalton transactions (Cambridge, England : 2003)'
_journal_page_first 1473
_journal_page_last 1482
_journal_paper_doi 10.1039/c4dt02933j
_journal_volume 44
_journal_year 2015
_chemical_formula_moiety 'C33 H22 N6 S3 Zn, C2 H3 N'
_chemical_formula_sum 'C35 H25 N7 S3 Zn'
_chemical_formula_weight 702.15
_chemical_name_systematic
; 
 ? 
;
_space_group_IT_number 2
_symmetry_cell_setting triclinic
_symmetry_space_group_name_Hall '-P 1'
_symmetry_space_group_name_H-M 'P -1'
_atom_sites_solution_hydrogens geom
_atom_sites_solution_primary direct
_atom_sites_solution_secondary difmap
_audit_creation_method SHELXL-97
_cell_angle_alpha 86.754(5)
_cell_angle_beta 66.599(5)
_cell_angle_gamma 84.488(5)
_cell_formula_units_Z 2
_cell_length_a 11.489(5)
_cell_length_b 12.260(5)
_cell_length_c 12.884(5)
_cell_measurement_reflns_used 4425
_cell_measurement_temperature 298(2)
_cell_measurement_theta_max 25.41
_cell_measurement_theta_min 2.42
_cell_volume 1657.5(12)
_computing_cell_refinement 'Bruker SMART'
_computing_data_collection 'Bruker SMART'
_computing_data_reduction 'Bruker SAINT'
_computing_molecular_graphics 'Bruker SHELXTL'
_computing_publication_material 'Bruker SHELXTL'
_computing_structure_refinement 'SHELXL-97 (Sheldrick, 1997)'
_computing_structure_solution 'SHELXS-97 (Sheldrick, 1990)'
_diffrn_ambient_temperature 298(2)
_diffrn_measured_fraction_theta_full 0.989
_diffrn_measured_fraction_theta_max 0.989
_diffrn_measurement_device_type 'CCD area detector'
_diffrn_measurement_method 'phi and omega scans'
_diffrn_radiation_monochromator graphite
_diffrn_radiation_source 'fine-focus sealed tube'
_diffrn_radiation_type MoK\a
_diffrn_radiation_wavelength 0.71069
_diffrn_reflns_av_R_equivalents 0.0228
_diffrn_reflns_av_sigmaI/netI 0.0359
_diffrn_reflns_limit_h_max 13
_diffrn_reflns_limit_h_min -13
_diffrn_reflns_limit_k_max 14
_diffrn_reflns_limit_k_min -14
_diffrn_reflns_limit_l_max 15
_diffrn_reflns_limit_l_min -15
_diffrn_reflns_number 11907
_diffrn_reflns_theta_full 25.00
_diffrn_reflns_theta_max 25.00
_diffrn_reflns_theta_min 1.67
_exptl_absorpt_coefficient_mu 0.966
_exptl_absorpt_correction_T_max 0.8302
_exptl_absorpt_correction_T_min 0.7603
_exptl_absorpt_correction_type psi-scan
_exptl_absorpt_process_details 'SADABS; Bruker, 2000'
_exptl_crystal_colour red-brown
_exptl_crystal_density_diffrn 1.407
_exptl_crystal_density_method 'not measured'
_exptl_crystal_description rhombus
_exptl_crystal_F_000 718
_exptl_crystal_recrystallization_method 'Re-crystallisation from solvent: acetonitrile'
_exptl_crystal_size_max 0.30
_exptl_crystal_size_mid 0.20
_exptl_crystal_size_min 0.20
_refine_diff_density_max 0.476
_refine_diff_density_min -0.333
_refine_diff_density_rms 0.048
_refine_ls_extinction_method none
_refine_ls_goodness_of_fit_ref 0.993
_refine_ls_hydrogen_treatment constr
_refine_ls_matrix_type full
_refine_ls_number_parameters 416
_refine_ls_number_reflns 5777
_refine_ls_number_restraints 0
_refine_ls_restrained_S_all 0.993
_refine_ls_R_factor_all 0.0540
_refine_ls_R_factor_gt 0.0382
_refine_ls_shift/su_max 0.001
_refine_ls_shift/su_mean 0.000
_refine_ls_structure_factor_coef Fsqd
_refine_ls_weighting_details 'calc w=1/[\s^2^(Fo^2^)+(0.0800P)^2^+0.0800P] where P=(Fo^2^+2Fc^2^)/3'
_refine_ls_weighting_scheme calc
_refine_ls_wR_factor_gt 0.1096
_refine_ls_wR_factor_ref 0.1215
_reflns_number_gt 4503
_reflns_number_total 5777
_reflns_threshold_expression >2sigma(I)
_cod_data_source_file c4dt02933j2.cif
_cod_data_source_block LZnSCN2
_cod_depositor_comments
;
The following automatic conversions were performed:

'_symmetry_cell_setting' value 'Triclinic' changed to 'triclinic'
according to
/usr/data/users/saulius/crontab/automatic-downloads/rss-feeds/RSC/lib/dictionaries/cif_core.dic
dictionary named 'cif_core.dic' version 2.4.2 from 2011-04-26.

Automatic conversion script
Id: cif_fix_values 2935 2014-11-11 08:27:57Z andrius 

 Adding full bibliography for 7033296--7033299.cif.
;
_cod_original_sg_symbol_H-M P-1
_cod_database_code 7033299

loop_
_symmetry_equiv_pos_as_xyz
'x, y, z'
'-x, -y, -z'

loop_
_atom_site_label
_atom_site_type_symbol
_atom_site_fract_x
_atom_site_fract_y
_atom_site_fract_z
_atom_site_U_iso_or_equiv
_atom_site_adp_type
_atom_site_occupancy
_atom_site_symmetry_multiplicity
_atom_site_calc_flag
_atom_site_refinement_flags
C1 C 0.3468(3) 0.9157(3) 0.7931(3) 0.0708(9) Uani 1 1 d .
H1 H 0.3212 0.8455 0.7962 0.085 Uiso 1 1 calc R
C2 C 0.3747(3) 0.9787(4) 0.6951(3) 0.0825(10) Uani 1 1 d .
H2 H 0.3668 0.9513 0.6326 0.099 Uiso 1 1 calc R
C3 C 0.4133(3) 1.0801(4) 0.6904(4) 0.0838(11) Uani 1 1 d .
H3 H 0.4320 1.1223 0.6242 0.101 Uiso 1 1 calc R
C4 C 0.4254(3) 1.1217(3) 0.7819(4) 0.0836(11) Uani 1 1 d .
H4 H 0.4537 1.1911 0.7774 0.100 Uiso 1 1 calc R
C5 C 0.3951(3) 1.0598(3) 0.8812(3) 0.0683(8) Uani 1 1 d .
H5 H 0.4008 1.0880 0.9444 0.082 Uiso 1 1 calc R
C6 C 0.3568(2) 0.9567(2) 0.8855(2) 0.0547(7) Uani 1 1 d .
C7 C 0.1030(3) 0.9261(3) 1.0875(3) 0.0706(9) Uani 1 1 d .
H7 H 0.0920 0.9073 1.0232 0.085 Uiso 1 1 calc R
C8 C -0.0009(3) 0.9581(3) 1.1825(4) 0.0909(12) Uani 1 1 d .
H8 H -0.0819 0.9606 1.1821 0.109 Uiso 1 1 calc R
C9 C 0.0130(4) 0.9862(3) 1.2772(4) 0.0941(13) Uani 1 1 d .
H9 H -0.0579 1.0080 1.3412 0.113 Uiso 1 1 calc R
C10 C 0.1324(4) 0.9820(4) 1.2776(3) 0.0975(13) Uani 1 1 d .
H10 H 0.1425 1.0012 1.3421 0.117 Uiso 1 1 calc R
C11 C 0.2392(3) 0.9491(3) 1.1813(3) 0.0795(10) Uani 1 1 d .
H11 H 0.3202 0.9459 1.1817 0.095 Uiso 1 1 calc R
C12 C 0.2233(3) 0.9218(2) 1.0869(2) 0.0546(7) Uani 1 1 d .
C13 C 0.4138(2) 0.8024(2) 0.9873(2) 0.0521(7) Uani 1 1 d .
C14 C 0.3997(3) 0.7211(3) 1.0663(2) 0.0622(8) Uani 1 1 d .
H14 H 0.3261 0.7149 1.1313 0.075 Uiso 1 1 calc R
C15 C 0.5073(3) 0.6479(2) 1.0395(2) 0.0587(8) Uani 1 1 d .
H15 H 0.5121 0.5883 1.0860 0.070 Uiso 1 1 calc R
C16 C 0.6054(2) 0.6702(2) 0.9396(2) 0.0481(6) Uani 1 1 d .
C17 C 0.7277(2) 0.6108(2) 0.8849(2) 0.0443(6) Uani 1 1 d .
C18 C 0.8110(2) 0.6348(2) 0.7740(2) 0.0476(6) Uani 1 1 d .
H18 H 0.7874 0.6904 0.7323 0.057 Uiso 1 1 calc R
C19 C 0.9276(2) 0.5764(2) 0.7266(2) 0.0441(6) Uani 1 1 d .
C20 C 1.0219(2) 0.5930(2) 0.6082(2) 0.0481(6) Uani 1 1 d .
C21 C 1.0052(3) 0.6742(3) 0.5357(2) 0.0624(8) Uani 1 1 d .
H21 H 0.9340 0.7242 0.5598 0.075 Uiso 1 1 calc R
C22 C 1.0963(3) 0.6800(3) 0.4261(3) 0.0764(10) Uani 1 1 d .
H22 H 1.0874 0.7342 0.3757 0.092 Uiso 1 1 calc R
C23 C 1.2003(3) 0.6042(3) 0.3930(3) 0.0768(10) Uani 1 1 d .
H23 H 1.2616 0.6055 0.3195 0.092 Uiso 1 1 calc R
C24 C 1.2116(3) 0.5271(3) 0.4702(3) 0.0671(9) Uani 1 1 d .
H24 H 1.2824 0.4766 0.4479 0.081 Uiso 1 1 calc R
C25 C 0.7697(2) 0.5256(2) 0.9429(2) 0.0473(6) Uani 1 1 d .
H25 H 0.7172 0.5062 1.0164 0.057 Uiso 1 1 calc R
C26 C 0.8874(2) 0.4712(2) 0.8919(2) 0.0423(6) Uani 1 1 d .
C27 C 0.9443(2) 0.3846(2) 0.9471(2) 0.0453(6) Uani 1 1 d .
C28 C 0.8852(3) 0.3497(2) 1.0585(2) 0.0570(7) Uani 1 1 d .
H28 H 0.8029 0.3774 1.1024 0.068 Uiso 1 1 calc R
C29 C 0.9491(3) 0.2737(3) 1.1039(3) 0.0648(8) Uani 1 1 d .
H29 H 0.9109 0.2502 1.1789 0.078 Uiso 1 1 calc R
C30 C 1.0703(3) 0.2333(3) 1.0367(3) 0.0654(8) Uani 1 1 d .
H30 H 1.1160 0.1824 1.0653 0.079 Uiso 1 1 calc R
C31 C 1.1215(3) 0.2696(3) 0.9276(3) 0.0646(8) Uani 1 1 d .
H31 H 1.2030 0.2414 0.8821 0.078 Uiso 1 1 calc R
C32 C 1.3709(3) 0.5063(2) 0.7302(2) 0.0531(7) Uani 1 1 d .
C33 C 1.2286(3) 0.2167(2) 0.5490(3) 0.0560(7) Uani 1 1 d .
C34 C 0.5439(4) 0.3273(3) 0.5186(4) 0.0956(12) Uani 1 1 d .
H34A H 0.5310 0.3114 0.5961 0.143 Uiso 1 1 calc R
H34B H 0.4751 0.3024 0.5042 0.143 Uiso 1 1 calc R
H34C H 0.5467 0.4049 0.5044 0.143 Uiso 1 1 calc R
C35 C 0.6690(6) 0.2688(4) 0.4411(4) 0.1084(14) Uani 1 1 d .
N1 N 0.3302(2) 0.8904(2) 0.9866(2) 0.0621(7) Uani 1 1 d .
N2 N 1.1246(2) 0.5214(2) 0.57698(19) 0.0547(6) Uani 1 1 d .
N3 N 0.96555(18) 0.49574(17) 0.78445(17) 0.0440(5) Uani 1 1 d .
N4 N 1.0616(2) 0.34372(18) 0.88156(19) 0.0522(6) Uani 1 1 d .
N5 N 1.2948(2) 0.4617(2) 0.7178(2) 0.0655(7) Uani 1 1 d .
N6 N 1.1854(2) 0.2758(2) 0.6229(2) 0.0663(7) Uani 1 1 d .
N7 N 0.7645(4) 0.2233(4) 0.3902(4) 0.1354(18) Uani 1 1 d .
S1 S 0.56220(6) 0.78765(6) 0.87653(6) 0.05021(19) Uani 1 1 d .
S2 S 1.47529(8) 0.57233(8) 0.75032(8) 0.0748(3) Uani 1 1 d .
S3 S 1.28932(11) 0.13374(10) 0.44509(9) 0.0987(4) Uani 1 1 d .
Zn1 Zn 1.14079(3) 0.40983(3) 0.70975(2) 0.05013(13) Uani 1 1 d .

loop_
_atom_site_aniso_label
_atom_site_aniso_U_11
_atom_site_aniso_U_22
_atom_site_aniso_U_33
_atom_site_aniso_U_23
_atom_site_aniso_U_13
_atom_site_aniso_U_12
C1 0.069(2) 0.074(2) 0.069(2) -0.0084(18) -0.0270(17) 0.0018(16)
C2 0.078(2) 0.106(3) 0.066(2) -0.007(2) -0.0321(19) 0.005(2)
C3 0.068(2) 0.095(3) 0.083(3) 0.019(2) -0.031(2) 0.012(2)
C4 0.078(2) 0.071(2) 0.095(3) 0.011(2) -0.029(2) 0.0019(18)
C5 0.0592(18) 0.074(2) 0.071(2) -0.0105(17) -0.0273(16) 0.0101(16)
C6 0.0388(14) 0.0631(18) 0.0558(17) -0.0054(14) -0.0161(12) 0.0180(13)
C7 0.0492(17) 0.079(2) 0.078(2) -0.0174(18) -0.0205(16) 0.0082(15)
C8 0.0411(17) 0.098(3) 0.109(3) -0.010(2) -0.0058(19) 0.0089(17)
C9 0.068(2) 0.088(3) 0.084(3) -0.016(2) 0.014(2) 0.0114(19)
C10 0.095(3) 0.119(3) 0.064(2) -0.031(2) -0.014(2) 0.001(2)
C11 0.0539(18) 0.108(3) 0.072(2) -0.019(2) -0.0200(17) 0.0043(18)
C12 0.0447(15) 0.0527(16) 0.0545(17) -0.0095(13) -0.0087(13) 0.0095(12)
C13 0.0410(14) 0.0598(17) 0.0470(16) -0.0102(13) -0.0108(12) 0.0126(12)
C14 0.0447(15) 0.0713(19) 0.0509(17) 0.0009(15) -0.0020(13) 0.0114(14)
C15 0.0495(16) 0.0611(18) 0.0520(17) 0.0039(14) -0.0103(13) 0.0132(13)
C16 0.0414(13) 0.0508(15) 0.0490(16) -0.0052(12) -0.0166(12) 0.0071(11)
C17 0.0397(13) 0.0501(15) 0.0441(15) -0.0096(12) -0.0183(11) 0.0042(11)
C18 0.0450(14) 0.0544(15) 0.0438(15) -0.0032(12) -0.0201(12) 0.0066(12)
C19 0.0412(13) 0.0505(15) 0.0414(14) -0.0065(12) -0.0178(11) 0.0032(11)
C20 0.0417(14) 0.0585(16) 0.0423(15) -0.0021(12) -0.0160(12) 0.0022(12)
C21 0.0506(16) 0.081(2) 0.0519(18) 0.0071(15) -0.0202(14) 0.0054(14)
C22 0.064(2) 0.103(3) 0.0558(19) 0.0197(18) -0.0202(16) -0.0027(18)
C23 0.0602(19) 0.105(3) 0.0506(19) 0.0124(18) -0.0087(15) -0.0058(19)
C24 0.0508(16) 0.083(2) 0.0507(18) -0.0036(16) -0.0043(14) 0.0061(15)
C25 0.0422(13) 0.0549(16) 0.0402(14) -0.0047(12) -0.0126(11) 0.0038(12)
C26 0.0407(13) 0.0454(14) 0.0393(14) -0.0097(11) -0.0144(11) 0.0038(11)
C27 0.0408(13) 0.0467(14) 0.0461(15) -0.0094(12) -0.0154(11) 0.0047(11)
C28 0.0595(17) 0.0579(17) 0.0466(16) -0.0035(13) -0.0158(13) 0.0067(13)
C29 0.075(2) 0.0620(18) 0.0597(19) 0.0049(15) -0.0315(16) 0.0001(16)
C30 0.0652(19) 0.0607(18) 0.077(2) 0.0090(16) -0.0387(17) 0.0034(15)
C31 0.0519(16) 0.0656(19) 0.072(2) 0.0026(16) -0.0239(15) 0.0114(14)
C32 0.0416(14) 0.0698(18) 0.0393(15) -0.0015(13) -0.0094(12) 0.0074(13)
C33 0.0548(16) 0.0637(18) 0.0523(17) -0.0044(15) -0.0266(14) 0.0078(14)
C34 0.079(3) 0.093(3) 0.104(3) 0.022(2) -0.026(2) -0.018(2)
C35 0.128(4) 0.092(3) 0.106(4) -0.005(3) -0.045(3) -0.013(3)
N1 0.0481(13) 0.0692(16) 0.0545(15) -0.0053(12) -0.0114(11) 0.0264(11)
N2 0.0414(12) 0.0665(15) 0.0460(13) -0.0025(11) -0.0083(10) 0.0054(11)
N3 0.0381(11) 0.0512(12) 0.0394(12) -0.0058(10) -0.0131(9) 0.0057(9)
N4 0.0413(12) 0.0564(14) 0.0533(14) -0.0008(11) -0.0152(10) 0.0074(10)
N5 0.0468(13) 0.0842(18) 0.0608(16) -0.0107(13) -0.0155(12) -0.0036(13)
N6 0.0696(16) 0.0658(16) 0.0636(17) -0.0149(14) -0.0295(14) 0.0167(13)
N7 0.096(3) 0.145(4) 0.159(4) -0.082(3) -0.038(3) 0.016(3)
S1 0.0415(3) 0.0532(4) 0.0469(4) -0.0045(3) -0.0107(3) 0.0109(3)
S2 0.0562(5) 0.0992(7) 0.0687(6) -0.0049(5) -0.0217(4) -0.0162(4)
S3 0.1033(8) 0.1179(8) 0.0731(6) -0.0462(6) -0.0384(6) 0.0420(7)
Zn1 0.03764(19) 0.0589(2) 0.0485(2) -0.00936(15) -0.01313(14) 0.00905(14)

loop_
_atom_type_symbol
_atom_type_description
_atom_type_scat_dispersion_real
_atom_type_scat_dispersion_imag
_atom_type_scat_source
C C 0.0033 0.0016 'International Tables Vol C Tables 4.2.6.8 and 6.1.1.4'
H H 0.0000 0.0000 'International Tables Vol C Tables 4.2.6.8 and 6.1.1.4'
N N 0.0061 0.0033 'International Tables Vol C Tables 4.2.6.8 and 6.1.1.4'
S S 0.1246 0.1234 'International Tables Vol C Tables 4.2.6.8 and 6.1.1.4'
Zn Zn 0.2839 1.4301 'International Tables Vol C Tables 4.2.6.8 and 6.1.1.4'

loop_
_geom_angle_atom_site_label_1
_geom_angle_atom_site_label_2
_geom_angle_atom_site_label_3
_geom_angle
C6 C1 C2 120.0(3)
C6 C1 H1 120.0
C2 C1 H1 120.0
C3 C2 C1 119.9(4)
C3 C2 H2 120.0
C1 C2 H2 120.0
C2 C3 C4 120.8(4)
C2 C3 H3 119.6
C4 C3 H3 119.6
C3 C4 C5 119.6(4)
C3 C4 H4 120.2
C5 C4 H4 120.2
C6 C5 C4 119.4(3)
C6 C5 H5 120.3
C4 C5 H5 120.3
C1 C6 C5 120.3(3)
C1 C6 N1 120.0(3)
C5 C6 N1 119.7(3)
C8 C7 C12 120.2(4)
C8 C7 H7 119.9
C12 C7 H7 119.9
C9 C8 C7 120.8(4)
C9 C8 H8 119.6
C7 C8 H8 119.6
C8 C9 C10 119.4(3)
C8 C9 H9 120.3
C10 C9 H9 120.3
C9 C10 C11 120.3(4)
C9 C10 H10 119.8
C11 C10 H10 119.8
C12 C11 C10 119.4(3)
C12 C11 H11 120.3
C10 C11 H11 120.3
C11 C12 C7 119.8(3)
C11 C12 N1 120.8(3)
C7 C12 N1 119.3(3)
C14 C13 N1 129.2(2)
C14 C13 S1 111.3(2)
N1 C13 S1 119.4(2)
C13 C14 C15 112.7(2)
C13 C14 H14 123.6
C15 C14 H14 123.6
C16 C15 C14 114.9(3)
C16 C15 H15 122.6
C14 C15 H15 122.6
C15 C16 C17 129.7(3)
C15 C16 S1 109.5(2)
C17 C16 S1 120.8(2)
C18 C17 C25 116.7(2)
C18 C17 C16 122.7(2)
C25 C17 C16 120.5(2)
C19 C18 C17 120.2(2)
C19 C18 H18 119.9
C17 C18 H18 119.9
N3 C19 C18 121.7(2)
N3 C19 C20 113.7(2)
C18 C19 C20 124.6(2)
N2 C20 C21 122.0(2)
N2 C20 C19 114.5(2)
C21 C20 C19 123.5(2)
C20 C21 C22 118.9(3)
C20 C21 H21 120.6
C22 C21 H21 120.6
C23 C22 C21 119.0(3)
C23 C22 H22 120.5
C21 C22 H22 120.5
C24 C23 C22 118.8(3)
C24 C23 H23 120.6
C22 C23 H23 120.6
N2 C24 C23 122.7(3)
N2 C24 H24 118.7
C23 C24 H24 118.7
C26 C25 C17 120.4(2)
C26 C25 H25 119.8
C17 C25 H25 119.8
N3 C26 C25 121.5(2)
N3 C26 C27 113.4(2)
C25 C26 C27 125.0(2)
N4 C27 C28 121.2(2)
N4 C27 C26 114.8(2)
C28 C27 C26 124.0(2)
C29 C28 C27 119.6(3)
C29 C28 H28 120.2
C27 C28 H28 120.2
C30 C29 C28 119.0(3)
C30 C29 H29 120.5
C28 C29 H29 120.5
C31 C30 C29 118.2(3)
C31 C30 H30 120.9
C29 C30 H30 120.9
N4 C31 C30 123.9(3)
N4 C31 H31 118.0
C30 C31 H31 118.0
N5 C32 S2 178.2(3)
N6 C33 S3 179.9(3)
C35 C34 H34A 109.5
C35 C34 H34B 109.5
H34A C34 H34B 109.5
C35 C34 H34C 109.5
H34A C34 H34C 109.5
H34B C34 H34C 109.5
N7 C35 C34 174.8(6)
C13 N1 C12 121.0(2)
C13 N1 C6 119.4(2)
C12 N1 C6 119.5(2)
C20 N2 C24 118.5(3)
C20 N2 Zn1 115.94(17)
C24 N2 Zn1 125.4(2)
C19 N3 C26 119.4(2)
C19 N3 Zn1 120.39(16)
C26 N3 Zn1 120.26(17)
C31 N4 C27 118.1(2)
C31 N4 Zn1 125.71(19)
C27 N4 Zn1 116.18(17)
C32 N5 Zn1 168.9(3)
C33 N6 Zn1 161.3(3)
C13 S1 C16 91.50(13)
N6 Zn1 N5 109.95(11)
N6 Zn1 N3 129.05(10)
N5 Zn1 N3 120.99(10)
N6 Zn1 N4 100.98(10)
N5 Zn1 N4 96.63(10)
N3 Zn1 N4 75.24(8)
N6 Zn1 N2 97.09(10)
N5 Zn1 N2 99.00(10)
N3 Zn1 N2 75.16(8)
N4 Zn1 N2 150.39(8)

loop_
_geom_bond_atom_site_label_1
_geom_bond_atom_site_label_2
_geom_bond_distance
C1 C6 1.368(4)
C1 C2 1.381(5)
C1 H1 0.9300
C2 C3 1.349(6)
C2 H2 0.9300
C3 C4 1.373(5)
C3 H3 0.9300
C4 C5 1.386(5)
C4 H4 0.9300
C5 C6 1.369(4)
C5 H5 0.9300
C6 N1 1.435(4)
C7 C8 1.371(5)
C7 C12 1.375(4)
C7 H7 0.9300
C8 C9 1.358(6)
C8 H8 0.9300
C9 C10 1.369(6)
C9 H9 0.9300
C10 C11 1.400(5)
C10 H10 0.9300
C11 C12 1.363(5)
C11 H11 0.9300
C12 N1 1.426(3)
C13 C14 1.356(4)
C13 N1 1.377(3)
C13 S1 1.737(3)
C14 C15 1.391(4)
C14 H14 0.9300
C15 C16 1.368(4)
C15 H15 0.9300
C16 C17 1.441(4)
C16 S1 1.741(3)
C17 C18 1.401(4)
C17 C25 1.409(4)
C18 C19 1.377(4)
C18 H18 0.9300
C19 N3 1.347(3)
C19 C20 1.495(4)
C20 N2 1.338(3)
C20 C21 1.380(4)
C21 C22 1.386(4)
C21 H21 0.9300
C22 C23 1.377(5)
C22 H22 0.9300
C23 C24 1.369(5)
C23 H23 0.9300
C24 N2 1.344(4)
C24 H24 0.9300
C25 C26 1.369(4)
C25 H25 0.9300
C26 N3 1.353(3)
C26 C27 1.487(4)
C27 N4 1.340(3)
C27 C28 1.384(4)
C28 C29 1.377(4)
C28 H28 0.9300
C29 C30 1.376(4)
C29 H29 0.9300
C30 C31 1.358(4)
C30 H30 0.9300
C31 N4 1.339(4)
C31 H31 0.9300
C32 N5 1.141(4)
C32 S2 1.618(3)
C33 N6 1.146(4)
C33 S3 1.609(3)
C34 C35 1.523(7)
C34 H34A 0.9600
C34 H34B 0.9600
C34 H34C 0.9600
C35 N7 1.140(6)
N2 Zn1 2.184(2)
N3 Zn1 2.063(2)
N4 Zn1 2.173(2)
N5 Zn1 1.979(3)
N6 Zn1 1.950(3)

loop_
_geom_hbond_atom_site_label_D
_geom_hbond_atom_site_label_H
_geom_hbond_atom_site_label_A
_geom_hbond_distance_DH
_geom_hbond_distance_HA
_geom_hbond_distance_DA
_geom_hbond_angle_DHA
_geom_hbond_site_symmetry_A
C18 H18 S1 0.93 2.72 3.111(3) 106.1 .
C15 H15 S2 0.93 2.84 3.763(3) 172.2 2_767
C29 H29 N7 0.93 2.59 3.501(6) 166.2 1_556

loop_
_geom_torsion_atom_site_label_1
_geom_torsion_atom_site_label_2
_geom_torsion_atom_site_label_3
_geom_torsion_atom_site_label_4
_geom_torsion
C6 C1 C2 C3 0.8(5)
C1 C2 C3 C4 0.0(6)
C2 C3 C4 C5 -1.3(6)
C3 C4 C5 C6 1.7(5)
C2 C1 C6 C5 -0.4(5)
C2 C1 C6 N1 -178.8(3)
C4 C5 C6 C1 -0.9(4)
C4 C5 C6 N1 177.5(3)
C12 C7 C8 C9 0.1(6)
C7 C8 C9 C10 -0.2(6)
C8 C9 C10 C11 0.0(6)
C9 C10 C11 C12 0.4(6)
C10 C11 C12 C7 -0.5(5)
C10 C11 C12 N1 178.5(3)
C8 C7 C12 C11 0.2(5)
C8 C7 C12 N1 -178.8(3)
N1 C13 C14 C15 -177.8(3)
S1 C13 C14 C15 0.7(4)
C13 C14 C15 C16 -0.6(4)
C14 C15 C16 C17 -178.0(3)
C14 C15 C16 S1 0.2(4)
C15 C16 C17 C18 169.9(3)
S1 C16 C17 C18 -8.2(4)
C15 C16 C17 C25 -11.2(5)
S1 C16 C17 C25 170.7(2)
C25 C17 C18 C19 0.0(4)
C16 C17 C18 C19 178.9(2)
C17 C18 C19 N3 -0.4(4)
C17 C18 C19 C20 178.1(2)
N3 C19 C20 N2 3.6(3)
C18 C19 C20 N2 -174.9(3)
N3 C19 C20 C21 -177.0(3)
C18 C19 C20 C21 4.4(4)
N2 C20 C21 C22 1.6(5)
C19 C20 C21 C22 -177.7(3)
C20 C21 C22 C23 0.3(5)
C21 C22 C23 C24 -1.5(6)
C22 C23 C24 N2 0.8(6)
C18 C17 C25 C26 0.8(4)
C16 C17 C25 C26 -178.2(2)
C17 C25 C26 N3 -1.2(4)
C17 C25 C26 C27 176.4(2)
N3 C26 C27 N4 -1.2(3)
C25 C26 C27 N4 -179.0(2)
N3 C26 C27 C28 176.6(2)
C25 C26 C27 C28 -1.2(4)
N4 C27 C28 C29 1.6(4)
C26 C27 C28 C29 -176.0(3)
C27 C28 C29 C30 -0.6(5)
C28 C29 C30 C31 -0.5(5)
C29 C30 C31 N4 0.8(5)
C14 C13 N1 C12 15.0(5)
S1 C13 N1 C12 -163.4(2)
C14 C13 N1 C6 -169.9(3)
S1 C13 N1 C6 11.6(4)
C11 C12 N1 C13 58.5(4)
C7 C12 N1 C13 -122.5(3)
C11 C12 N1 C6 -116.5(4)
C7 C12 N1 C6 62.4(4)
C1 C6 N1 C13 70.9(4)
C5 C6 N1 C13 -107.5(3)
C1 C6 N1 C12 -114.0(3)
C5 C6 N1 C12 67.6(4)
C21 C20 N2 C24 -2.3(4)
C19 C20 N2 C24 177.1(3)
C21 C20 N2 Zn1 174.3(2)
C19 C20 N2 Zn1 -6.3(3)
C23 C24 N2 C20 1.1(5)
C23 C24 N2 Zn1 -175.2(3)
C18 C19 N3 C26 0.0(4)
C20 C19 N3 C26 -178.6(2)
C18 C19 N3 Zn1 179.7(2)
C20 C19 N3 Zn1 1.1(3)
C25 C26 N3 C19 0.8(4)
C27 C26 N3 C19 -177.0(2)
C25 C26 N3 Zn1 -178.89(19)
C27 C26 N3 Zn1 3.3(3)
C30 C31 N4 C27 0.1(5)
C30 C31 N4 Zn1 177.5(2)
C28 C27 N4 C31 -1.4(4)
C26 C27 N4 C31 176.5(2)
C28 C27 N4 Zn1 -179.0(2)
C26 C27 N4 Zn1 -1.2(3)
S2 C32 N5 Zn1 11(10)
S3 C33 N6 Zn1 -38(100)
C14 C13 S1 C16 -0.5(2)
N1 C13 S1 C16 178.2(2)
C15 C16 S1 C13 0.1(2)
C17 C16 S1 C13 178.6(2)
C33 N6 Zn1 N5 -66.5(8)
C33 N6 Zn1 N3 112.4(8)
C33 N6 Zn1 N4 -167.8(8)
C33 N6 Zn1 N2 35.8(8)
C32 N5 Zn1 N6 172.3(13)
C32 N5 Zn1 N3 -6.7(14)
C32 N5 Zn1 N4 -83.5(13)
C32 N5 Zn1 N2 71.3(13)
C19 N3 Zn1 N6 -90.4(2)
C26 N3 Zn1 N6 89.3(2)
C19 N3 Zn1 N5 88.4(2)
C26 N3 Zn1 N5 -91.9(2)
C19 N3 Zn1 N4 177.3(2)
C26 N3 Zn1 N4 -2.97(19)
C19 N3 Zn1 N2 -3.29(19)
C26 N3 Zn1 N2 176.4(2)
C31 N4 Zn1 N6 56.9(3)
C27 N4 Zn1 N6 -125.6(2)
C31 N4 Zn1 N5 -54.9(3)
C27 N4 Zn1 N5 122.5(2)
C31 N4 Zn1 N3 -175.3(3)
C27 N4 Zn1 N3 2.16(18)
C31 N4 Zn1 N2 -176.5(2)
C27 N4 Zn1 N2 0.9(3)
C20 N2 Zn1 N6 133.9(2)
C24 N2 Zn1 N6 -49.8(3)
C20 N2 Zn1 N5 -114.6(2)
C24 N2 Zn1 N5 61.8(3)
C20 N2 Zn1 N3 5.27(19)
C24 N2 Zn1 N3 -178.4(3)
C20 N2 Zn1 N4 6.5(3)
C24 N2 Zn1 N4 -177.2(2)
